data_1520905
loop_
_publ_author_name
'Bronger, W.'
'Genin, H.S.'
'Mueller, P.'

_publ_section_title
;
 K3 Fe Se3 und K3 Fe2 Se4, zwei neue Verbindungen im System K / Fe /Se
;
_journal_name_full 'Zeitschrift fuer Anorganische und Allgemeine Chemie'
_journal_page_first 274
_journal_page_last 278
_journal_volume 625
_journal_year 1999
_chemical_formula_sum 'Fe2 K3 Se4'
_chemical_name_systematic 'K3 (Fe2 Se4)'
_space_group_IT_number 62
_symmetry_space_group_name_Hall '-P 2ac 2n'
_symmetry_space_group_name_H-M 'P n m a'
_cell_angle_alpha 90
_cell_angle_beta 90
_cell_angle_gamma 90
_cell_formula_units_Z 4
_cell_length_a 7.433
_cell_length_b 11.341
_cell_length_c 12.016
_cell_volume 1012.921
_citation_journal_id_ASTM ZAACAB
_cod_data_source_file Bronger_ZAACAB_1999_857.cif
_cod_data_source_block Fe2K3Se4
_cod_database_code 1520905

loop_
_symmetry_equiv_pos_as_xyz
x,y,z
-x+1/2,-y,z+1/2
x+1/2,-y+1/2,-z+1/2
-x,y+1/2,-z
-x,-y,-z
x-1/2,y,-z-1/2
-x-1/2,y-1/2,z-1/2
x,-y-1/2,z

loop_
_atom_site_label
_atom_site_type_symbol
_atom_site_fract_x
_atom_site_fract_y
_atom_site_fract_z
_atom_site_occupancy
_atom_site_U_iso_or_equiv
Se2 Se-2 0.2968 0.25 0.5334 1 0.0
K1 K+1 0.0807 0.25 0.7649 1 0.0
Fe1 Fe+2 0.0529 0.3763 0.4678 1 0.0
K2 K+1 0.069 0.4274 0.1367 1 0.0
Se1 Se-2 0.1597 0.5578 0.3876 1 0.0
Se3 Se-2 0.4069 0.25 0.1648 1 0.0
